data_4065712
loop_
_publ_author_name
'Zhang, Zhengxing'
'Bu, Xiuli'
'Zhang, Jie'
'Liu, Ruiting'
'Zhou, Xigeng'
'Weng, Linhong'

_publ_section_title
;
 Insertion of Ketenimines into the Ln&#x2212;C \s-Bond of
 Organolanthanides: A New Strategy for Synthesis of Lanthanide 1-Azaallyl
 Complexes
;
_journal_issue 9
_journal_name_full Organometallics
_journal_page_first 2111
_journal_paper_doi 10.1021/om100089a
_journal_volume 29
_journal_year 2010
_chemical_formula_sum 'C32 H38 N O Y'
_chemical_formula_weight 541.54
_chemical_name_systematic
; 
 ? 
;
_space_group_IT_number 2
_symmetry_cell_setting triclinic
_symmetry_space_group_name_Hall '-P 1'
_symmetry_space_group_name_H-M 'P -1'
_atom_sites_solution_hydrogens geom
_atom_sites_solution_primary direct
_atom_sites_solution_secondary difmap
_audit_creation_method SHELXL-97
_cell_angle_alpha 109.547(4)
_cell_angle_beta 96.541(5)
_cell_angle_gamma 97.659(5)
_cell_formula_units_Z 2
_cell_length_a 10.576(4)
_cell_length_b 11.590(4)
_cell_length_c 12.272(5)
_cell_measurement_reflns_used 2017
_cell_measurement_temperature 293(2)
_cell_measurement_theta_max 21.800
_cell_measurement_theta_min 2.846
_cell_volume 1384.5(9)
_computing_cell_refinement 'Bruker SMART'
_computing_data_collection 'Bruker SMART'
_computing_data_reduction 'Bruker SHELXTL'
_computing_molecular_graphics 'Bruker SHELXTL'
_computing_publication_material 'Bruker SHELXTL'
_computing_structure_refinement 'SHELXL-97 (Sheldrick, 1997)'
_computing_structure_solution 'SHELXS-97 (Sheldrick, 1990)'
_diffrn_ambient_temperature 293(2)
_diffrn_measured_fraction_theta_full 0.980
_diffrn_measured_fraction_theta_max 0.980
_diffrn_measurement_device_type 'CCD area detector'
_diffrn_measurement_method 'phi and omega scans'
_diffrn_radiation_monochromator graphite
_diffrn_radiation_source 'fine-focus sealed tube'
_diffrn_radiation_type MoK\a
_diffrn_radiation_wavelength 0.71073
_diffrn_reflns_av_R_equivalents 0.0537
_diffrn_reflns_av_sigmaI/netI 0.0963
_diffrn_reflns_limit_h_max 12
_diffrn_reflns_limit_h_min -12
_diffrn_reflns_limit_k_max 13
_diffrn_reflns_limit_k_min -8
_diffrn_reflns_limit_l_max 14
_diffrn_reflns_limit_l_min -14
_diffrn_reflns_number 5756
_diffrn_reflns_theta_full 25.00
_diffrn_reflns_theta_max 25.00
_diffrn_reflns_theta_min 1.79
_exptl_absorpt_coefficient_mu 2.130
_exptl_absorpt_correction_T_max 0.8481
_exptl_absorpt_correction_T_min 0.7841
_exptl_absorpt_correction_type multi-scan
_exptl_absorpt_process_details sadabs
_exptl_crystal_colour pale-yellow
_exptl_crystal_density_diffrn 1.299
_exptl_crystal_density_method 'not measured'
_exptl_crystal_description block
_exptl_crystal_F_000 568
_exptl_crystal_size_max 0.12
_exptl_crystal_size_mid 0.10
_exptl_crystal_size_min 0.08
_refine_diff_density_max 0.520
_refine_diff_density_min -0.648
_refine_diff_density_rms 0.075
_refine_ls_extinction_method none
_refine_ls_goodness_of_fit_ref 1.042
_refine_ls_hydrogen_treatment mixed
_refine_ls_matrix_type full
_refine_ls_number_parameters 319
_refine_ls_number_reflns 4787
_refine_ls_number_restraints 1
_refine_ls_restrained_S_all 1.042
_refine_ls_R_factor_all 0.0735
_refine_ls_R_factor_gt 0.0479
_refine_ls_shift/su_max 0.007
_refine_ls_shift/su_mean 0.001
_refine_ls_structure_factor_coef Fsqd
_refine_ls_weighting_details 'calc w=1/[\s^2^(Fo^2^)+(0.0331P)^2^+0.0000P] where P=(Fo^2^+2Fc^2^)/3'
_refine_ls_weighting_scheme calc
_refine_ls_wR_factor_gt 0.0931
_refine_ls_wR_factor_ref 0.0987
_reflns_number_gt 3323
_reflns_number_total 4787
_reflns_threshold_expression >2sigma(I)
_cod_data_source_file om100089a_si_002.cif
_cod_data_source_block 4-Y-thf
_cod_depositor_comments
;
The following automatic conversions were performed:

'_symmetry_cell_setting' value 'Triclinic' changed to 'triclinic'
according to /home/saulius/struct/CIF-dictionaries/cif_core.dic
dictionary named 'cif_core.dic' version 2.4.1 from 2010-06-29.

Automatic conversion script
Id: cif_fix_values 1715 2011-07-08 13:25:40Z adriana 
;
_cod_original_sg_symbol_H-M P-1
_cod_database_code 4065712

loop_
_symmetry_equiv_pos_as_xyz
'x, y, z'
'-x, -y, -z'

loop_
_atom_site_label
_atom_site_type_symbol
_atom_site_fract_x
_atom_site_fract_y
_atom_site_fract_z
_atom_site_U_iso_or_equiv
_atom_site_adp_type
_atom_site_occupancy
_atom_site_symmetry_multiplicity
_atom_site_calc_flag
_atom_site_refinement_flags
Y1 Y 0.75941(4) 0.86750(4) 0.66257(4) 0.03596(14) Uani 1 1 d .
O1 O 0.6816(3) 1.0624(2) 0.7265(2) 0.0487(8) Uani 1 1 d .
N1 N 0.5927(3) 0.7847(3) 0.7338(3) 0.0320(8) Uani 1 1 d .
C1 C 0.6594(4) 0.7116(4) 0.7780(3) 0.0327(10) Uani 1 1 d .
C2 C 0.7315(4) 0.6396(4) 0.7053(3) 0.0385(10) Uani 1 1 d D
H2A H 0.707(4) 0.630(3) 0.6295(19) 0.046 Uiso 1 1 d D
C3 C 0.8346(4) 0.5735(4) 0.7273(4) 0.0413(11) Uani 1 1 d .
C4 C 0.9066(4) 0.5931(4) 0.8355(4) 0.0495(12) Uani 1 1 d .
H4A H 0.8891 0.6517 0.9024 0.059 Uiso 1 1 calc R
C5 C 1.0048(5) 0.5267(5) 0.8459(4) 0.0612(14) Uani 1 1 d .
H5A H 1.0521 0.5415 0.9195 0.073 Uiso 1 1 calc R
C6 C 1.0329(5) 0.4390(5) 0.7483(5) 0.0753(16) Uani 1 1 d .
H6A H 1.0977 0.3937 0.7552 0.090 Uiso 1 1 calc R
C7 C 0.9635(5) 0.4206(5) 0.6419(5) 0.0767(17) Uani 1 1 d .
H7A H 0.9827 0.3628 0.5753 0.092 Uiso 1 1 calc R
C8 C 0.8661(5) 0.4845(4) 0.6297(4) 0.0574(13) Uani 1 1 d .
H8A H 0.8201 0.4686 0.5554 0.069 Uiso 1 1 calc R
C9 C 0.4516(4) 0.7783(4) 0.7399(4) 0.0392(10) Uani 1 1 d .
C10 C 0.3956(4) 0.8409(4) 0.6602(4) 0.0553(13) Uani 1 1 d .
H10A H 0.4141 0.8028 0.5827 0.083 Uiso 1 1 calc R
H10B H 0.4336 0.9278 0.6900 0.083 Uiso 1 1 calc R
H10C H 0.3036 0.8317 0.6572 0.083 Uiso 1 1 calc R
C11 C 0.4209(4) 0.8430(4) 0.8639(4) 0.0570(13) Uani 1 1 d .
H11A H 0.4620 0.9290 0.8933 0.085 Uiso 1 1 calc R
H11B H 0.4526 0.8029 0.9155 0.085 Uiso 1 1 calc R
H11C H 0.3289 0.8373 0.8597 0.085 Uiso 1 1 calc R
C12 C 0.3852(4) 0.6435(4) 0.6944(4) 0.0610(14) Uani 1 1 d .
H12A H 0.4041 0.6024 0.6177 0.092 Uiso 1 1 calc R
H12B H 0.2934 0.6389 0.6901 0.092 Uiso 1 1 calc R
H12C H 0.4160 0.6034 0.7465 0.092 Uiso 1 1 calc R
C13 C 0.6634(4) 0.7160(4) 0.9015(3) 0.0353(10) Uani 1 1 d .
C14 C 0.7012(4) 0.8302(4) 0.9950(4) 0.0434(11) Uani 1 1 d .
H14A H 0.7208 0.9035 0.9801 0.052 Uiso 1 1 calc R
C15 C 0.7094(4) 0.8339(5) 1.1083(4) 0.0553(13) Uani 1 1 d .
H15A H 0.7351 0.9098 1.1700 0.066 Uiso 1 1 calc R
C16 C 0.6800(5) 0.7263(6) 1.1313(4) 0.0668(16) Uani 1 1 d .
H16A H 0.6865 0.7293 1.2084 0.080 Uiso 1 1 calc R
C17 C 0.6413(5) 0.6147(5) 1.0407(4) 0.0566(13) Uani 1 1 d .
H17A H 0.6205 0.5419 1.0563 0.068 Uiso 1 1 calc R
C18 C 0.6330(4) 0.6098(4) 0.9267(4) 0.0470(11) Uani 1 1 d .
H18A H 0.6064 0.5335 0.8657 0.056 Uiso 1 1 calc R
C19 C 0.6133(5) 0.7351(4) 0.4511(3) 0.0500(12) Uani 1 1 d .
H19A H 0.5401 0.6805 0.4504 0.060 Uiso 1 1 calc R
C20 C 0.6207(5) 0.8589(5) 0.4627(4) 0.0526(13) Uani 1 1 d .
H20A H 0.5522 0.9020 0.4709 0.063 Uiso 1 1 calc R
C21 C 0.7471(5) 0.9086(5) 0.4600(4) 0.0541(13) Uani 1 1 d .
H21A H 0.7785 0.9902 0.4674 0.065 Uiso 1 1 calc R
C22 C 0.8178(5) 0.8127(4) 0.4442(4) 0.0514(12) Uani 1 1 d .
H22A H 0.9049 0.8185 0.4374 0.062 Uiso 1 1 calc R
C23 C 0.7368(5) 0.7082(4) 0.4406(3) 0.0494(12) Uani 1 1 d .
H23A H 0.7606 0.6317 0.4324 0.059 Uiso 1 1 calc R
C24 C 0.9423(5) 1.0156(6) 0.8461(5) 0.0822(18) Uani 1 1 d .
H24A H 0.9129 1.0706 0.9081 0.099 Uiso 1 1 calc R
C25 C 0.9555(5) 0.8963(6) 0.8326(5) 0.0633(15) Uani 1 1 d .
H25A H 0.9367 0.8552 0.8838 0.076 Uiso 1 1 calc R
C26 C 1.0010(5) 0.8485(6) 0.7313(6) 0.0759(17) Uani 1 1 d .
H26A H 1.0175 0.7681 0.7003 0.091 Uiso 1 1 calc R
C27 C 1.0183(5) 0.9361(8) 0.6826(5) 0.088(2) Uani 1 1 d .
H27A H 1.0507 0.9271 0.6135 0.106 Uiso 1 1 calc R
C28 C 0.9807(6) 1.0396(7) 0.7507(8) 0.100(3) Uani 1 1 d .
H28A H 0.9808 1.1133 0.7361 0.119 Uiso 1 1 calc R
C29 C 0.6463(5) 1.1138(4) 0.8417(4) 0.0667(15) Uani 1 1 d .
H29A H 0.6849 1.0772 0.8948 0.080 Uiso 1 1 calc R
H29B H 0.5530 1.0976 0.8366 0.080 Uiso 1 1 calc R
C30 C 0.6962(6) 1.2488(5) 0.8834(5) 0.0850(18) Uani 1 1 d .
H30A H 0.7850 1.2686 0.9240 0.102 Uiso 1 1 calc R
H30B H 0.6434 1.2948 0.9357 0.102 Uiso 1 1 calc R
C31 C 0.6880(6) 1.2773(5) 0.7733(5) 0.094(2) Uani 1 1 d .
H31A H 0.6027 1.2929 0.7513 0.113 Uiso 1 1 calc R
H31B H 0.7522 1.3494 0.7824 0.113 Uiso 1 1 calc R
C32 C 0.7138(5) 1.1638(4) 0.6849(4) 0.0618(14) Uani 1 1 d .
H32A H 0.6611 1.1472 0.6093 0.074 Uiso 1 1 calc R
H32B H 0.8042 1.1742 0.6763 0.074 Uiso 1 1 calc R

loop_
_atom_site_aniso_label
_atom_site_aniso_U_11
_atom_site_aniso_U_22
_atom_site_aniso_U_33
_atom_site_aniso_U_23
_atom_site_aniso_U_13
_atom_site_aniso_U_12
Y1 0.0327(2) 0.0388(3) 0.0386(2) 0.01574(18) 0.00721(17) 0.00785(17)
O1 0.061(2) 0.0296(17) 0.0573(19) 0.0131(15) 0.0203(16) 0.0112(15)
N1 0.033(2) 0.0285(19) 0.0366(18) 0.0127(16) 0.0087(16) 0.0095(15)
C1 0.033(2) 0.029(2) 0.033(2) 0.0081(19) 0.0058(19) 0.0015(19)
C2 0.047(3) 0.036(3) 0.036(2) 0.016(2) 0.008(2) 0.010(2)
C3 0.048(3) 0.040(3) 0.044(3) 0.020(2) 0.015(2) 0.021(2)
C4 0.049(3) 0.050(3) 0.055(3) 0.021(2) 0.012(3) 0.021(2)
C5 0.055(3) 0.072(4) 0.063(3) 0.029(3) 0.009(3) 0.023(3)
C6 0.079(4) 0.085(4) 0.083(4) 0.036(4) 0.028(3) 0.059(3)
C7 0.091(5) 0.088(4) 0.064(4) 0.020(3) 0.027(3) 0.063(4)
C8 0.068(4) 0.067(4) 0.047(3) 0.019(3) 0.020(3) 0.039(3)
C9 0.032(3) 0.039(3) 0.046(3) 0.014(2) 0.009(2) 0.008(2)
C10 0.039(3) 0.074(4) 0.063(3) 0.034(3) 0.009(2) 0.020(2)
C11 0.043(3) 0.070(4) 0.065(3) 0.024(3) 0.022(2) 0.022(3)
C12 0.041(3) 0.055(3) 0.082(4) 0.023(3) 0.005(3) 0.002(2)
C13 0.032(2) 0.034(3) 0.041(2) 0.012(2) 0.007(2) 0.0109(19)
C14 0.042(3) 0.038(3) 0.050(3) 0.013(2) 0.008(2) 0.010(2)
C15 0.046(3) 0.070(4) 0.040(3) 0.008(3) 0.002(2) 0.012(3)
C16 0.056(3) 0.114(5) 0.044(3) 0.039(4) 0.016(3) 0.030(3)
C17 0.066(4) 0.058(3) 0.054(3) 0.030(3) 0.012(3) 0.013(3)
C18 0.054(3) 0.041(3) 0.050(3) 0.018(2) 0.015(2) 0.013(2)
C19 0.058(3) 0.051(3) 0.036(3) 0.012(2) 0.006(2) 0.002(3)
C20 0.050(3) 0.069(4) 0.046(3) 0.025(3) 0.006(2) 0.028(3)
C21 0.074(4) 0.053(3) 0.047(3) 0.029(2) 0.018(3) 0.019(3)
C22 0.053(3) 0.061(3) 0.049(3) 0.023(3) 0.023(2) 0.020(3)
C23 0.077(4) 0.040(3) 0.040(3) 0.016(2) 0.020(2) 0.025(3)
C24 0.052(4) 0.077(5) 0.082(4) -0.002(4) -0.023(3) 0.000(3)
C25 0.047(3) 0.073(4) 0.068(4) 0.035(3) -0.013(3) -0.004(3)
C26 0.036(3) 0.078(4) 0.098(5) 0.015(4) -0.001(3) 0.013(3)
C27 0.040(4) 0.144(7) 0.081(5) 0.055(5) 0.004(3) -0.017(4)
C28 0.059(4) 0.085(5) 0.158(8) 0.086(5) -0.042(5) -0.034(4)
C29 0.081(4) 0.044(3) 0.077(4) 0.014(3) 0.041(3) 0.015(3)
C30 0.114(5) 0.048(4) 0.085(4) 0.010(3) 0.029(4) 0.017(3)
C31 0.131(6) 0.040(3) 0.119(5) 0.027(4) 0.045(4) 0.022(3)
C32 0.072(4) 0.043(3) 0.081(4) 0.031(3) 0.017(3) 0.020(3)

loop_
_atom_type_symbol
_atom_type_description
_atom_type_scat_dispersion_real
_atom_type_scat_dispersion_imag
_atom_type_scat_source
C C 0.0033 0.0016 'International Tables Vol C Tables 4.2.6.8 and 6.1.1.4'
H H 0.0000 0.0000 'International Tables Vol C Tables 4.2.6.8 and 6.1.1.4'
N N 0.0061 0.0033 'International Tables Vol C Tables 4.2.6.8 and 6.1.1.4'
O O 0.0106 0.0060 'International Tables Vol C Tables 4.2.6.8 and 6.1.1.4'
Y Y -2.7962 3.5667 'International Tables Vol C Tables 4.2.6.8 and 6.1.1.4'

loop_
_geom_angle_atom_site_label_1
_geom_angle_atom_site_label_2
_geom_angle_atom_site_label_3
_geom_angle
N1 Y1 O1 87.65(10)
N1 Y1 C26 119.82(18)
O1 Y1 C26 122.55(15)
N1 Y1 C25 99.62(14)
O1 Y1 C25 103.96(16)
C26 Y1 C25 29.41(15)
N1 Y1 C20 97.30(13)
O1 Y1 C20 78.69(13)
C26 Y1 C20 135.81(19)
C25 Y1 C20 162.95(16)
N1 Y1 C21 127.45(14)
O1 Y1 C21 82.42(12)
C26 Y1 C21 108.7(2)
C25 Y1 C21 132.87(16)
C20 Y1 C21 30.15(13)
N1 Y1 C23 104.17(13)
O1 Y1 C23 127.13(12)
C26 Y1 C23 95.95(18)
C25 Y1 C23 123.60(18)
C20 Y1 C23 49.04(14)
C21 Y1 C23 49.31(14)
N1 Y1 C19 84.27(13)
O1 Y1 C19 104.90(13)
C26 Y1 C19 125.61(18)
C25 Y1 C19 151.01(19)
C20 Y1 C19 29.88(13)
C21 Y1 C19 49.80(14)
C23 Y1 C19 29.95(13)
N1 Y1 C24 108.42(18)
O1 Y1 C24 76.34(16)
C26 Y1 C24 48.31(18)
C25 Y1 C24 29.43(15)
C20 Y1 C24 143.0(2)
C21 Y1 C24 118.8(2)
C23 Y1 C24 140.55(18)
C19 Y1 C24 167.31(19)
N1 Y1 C22 132.25(13)
O1 Y1 C22 111.70(12)
C26 Y1 C22 86.84(19)
C25 Y1 C22 115.83(17)
C20 Y1 C22 49.17(14)
C21 Y1 C22 30.03(13)
C23 Y1 C22 29.43(12)
C19 Y1 C22 49.27(14)
C24 Y1 C22 118.28(19)
N1 Y1 C27 147.20(17)
O1 Y1 C27 104.3(2)
C26 Y1 C27 28.96(16)
C25 Y1 C27 48.12(17)
C20 Y1 C27 114.83(17)
C21 Y1 C27 84.83(18)
C23 Y1 C27 92.83(19)
C19 Y1 C27 120.43(18)
C24 Y1 C27 48.0(2)
C22 Y1 C27 71.88(17)
N1 Y1 C28 137.4(2)
O1 Y1 C28 76.9(2)
C26 Y1 C28 48.07(19)
C25 Y1 C28 48.54(16)
C20 Y1 C28 117.55(18)
C21 Y1 C28 89.9(2)
C23 Y1 C28 116.9(2)
C19 Y1 C28 137.9(2)
C24 Y1 C28 29.56(18)
C22 Y1 C28 90.2(2)
C27 Y1 C28 28.87(18)
C32 O1 C29 108.0(3)
C32 O1 Y1 124.8(3)
C29 O1 Y1 122.4(2)
C1 N1 C9 118.7(3)
C1 N1 Y1 97.2(2)
C9 N1 Y1 143.9(2)
N1 C1 C2 116.6(3)
N1 C1 C13 122.5(4)
C2 C1 C13 120.8(4)
N1 C1 Y1 53.82(18)
C2 C1 Y1 77.0(2)
C13 C1 Y1 137.3(3)
C1 C2 C3 132.5(4)
C1 C2 Y1 74.8(2)
C3 C2 Y1 127.1(3)
C1 C2 H2A 112(3)
C3 C2 H2A 115(3)
Y1 C2 H2A 67(2)
C4 C3 C8 116.7(4)
C4 C3 C2 126.0(4)
C8 C3 C2 117.3(4)
C3 C4 C5 121.2(4)
C3 C4 H4A 119.4
C5 C4 H4A 119.4
C6 C5 C4 120.7(5)
C6 C5 H5A 119.6
C4 C5 H5A 119.6
C7 C6 C5 118.3(5)
C7 C6 H6A 120.9
C5 C6 H6A 120.9
C6 C7 C8 121.9(5)
C6 C7 H7A 119.0
C8 C7 H7A 119.0
C7 C8 C3 121.2(4)
C7 C8 H8A 119.4
C3 C8 H8A 119.4
N1 C9 C12 109.1(3)
N1 C9 C10 107.7(3)
C12 C9 C10 108.3(4)
N1 C9 C11 114.8(3)
C12 C9 C11 108.9(3)
C10 C9 C11 107.9(3)
C9 C10 H10A 109.5
C9 C10 H10B 109.5
H10A C10 H10B 109.5
C9 C10 H10C 109.5
H10A C10 H10C 109.5
H10B C10 H10C 109.5
C9 C11 H11A 109.5
C9 C11 H11B 109.5
H11A C11 H11B 109.5
C9 C11 H11C 109.5
H11A C11 H11C 109.5
H11B C11 H11C 109.5
C9 C12 H12A 109.5
C9 C12 H12B 109.5
H12A C12 H12B 109.5
C9 C12 H12C 109.5
H12A C12 H12C 109.5
H12B C12 H12C 109.5
C18 C13 C14 118.4(4)
C18 C13 C1 121.6(4)
C14 C13 C1 120.0(4)
C15 C14 C13 120.1(4)
C15 C14 H14A 120.0
C13 C14 H14A 120.0
C14 C15 C16 120.4(4)
C14 C15 H15A 119.8
C16 C15 H15A 119.8
C17 C16 C15 120.0(4)
C17 C16 H16A 120.0
C15 C16 H16A 120.0
C16 C17 C18 120.1(4)
C16 C17 H17A 119.9
C18 C17 H17A 119.9
C13 C18 C17 121.0(4)
C13 C18 H18A 119.5
C17 C18 H18A 119.5
C20 C19 C23 106.7(4)
C20 C19 Y1 74.3(2)
C23 C19 Y1 74.9(3)
C20 C19 H19A 126.7
C23 C19 H19A 126.7
Y1 C19 H19A 116.4
C19 C20 C21 109.1(4)
C19 C20 Y1 75.9(2)
C21 C20 Y1 74.9(2)
C19 C20 H20A 125.5
C21 C20 H20A 125.5
Y1 C20 H20A 115.8
C22 C21 C20 106.9(4)
C22 C21 Y1 76.1(2)
C20 C21 Y1 74.9(2)
C22 C21 H21A 126.5
C20 C21 H21A 126.5
Y1 C21 H21A 114.8
C23 C22 C21 108.2(4)
C23 C22 Y1 74.9(2)
C21 C22 Y1 73.9(2)
C23 C22 H22A 125.9
C21 C22 H22A 125.9
Y1 C22 H22A 117.3
C22 C23 C19 109.0(4)
C22 C23 Y1 75.7(3)
C19 C23 Y1 75.1(2)
C22 C23 H23A 125.5
C19 C23 H23A 125.5
Y1 C23 H23A 115.8
C25 C24 C28 107.4(6)
C25 C24 Y1 74.0(3)
C28 C24 Y1 75.7(3)
C25 C24 H24A 126.3
C28 C24 H24A 126.3
Y1 C24 H24A 116.2
C26 C25 C24 107.7(5)
C26 C25 Y1 74.8(3)
C24 C25 Y1 76.5(3)
C26 C25 H25A 126.2
C24 C25 H25A 126.2
Y1 C25 H25A 114.8
C27 C26 C25 108.9(6)
C27 C26 Y1 77.5(3)
C25 C26 Y1 75.8(3)
C27 C26 H26A 125.6
C25 C26 H26A 125.6
Y1 C26 H26A 113.4
C26 C27 C28 108.7(6)
C26 C27 Y1 73.6(3)
C28 C27 Y1 75.9(4)
C26 C27 H27A 125.6
C28 C27 H27A 125.6
Y1 C27 H27A 116.9
C27 C28 C24 107.3(6)
C27 C28 Y1 75.3(3)
C24 C28 Y1 74.7(3)
C27 C28 H28A 126.3
C24 C28 H28A 126.3
Y1 C28 H28A 115.9
O1 C29 C30 105.9(4)
O1 C29 H29A 110.5
C30 C29 H29A 110.5
O1 C29 H29B 110.5
C30 C29 H29B 110.5
H29A C29 H29B 108.7
C29 C30 C31 103.5(4)
C29 C30 H30A 111.1
C31 C30 H30A 111.1
C29 C30 H30B 111.1
C31 C30 H30B 111.1
H30A C30 H30B 109.0
C32 C31 C30 104.1(4)
C32 C31 H31A 110.9
C30 C31 H31A 110.9
C32 C31 H31B 110.9
C30 C31 H31B 110.9
H31A C31 H31B 109.0
O1 C32 C31 106.9(4)
O1 C32 H32A 110.4
C31 C32 H32A 110.4
O1 C32 H32B 110.4
C31 C32 H32B 110.4
H32A C32 H32B 108.6

loop_
_geom_bond_atom_site_label_1
_geom_bond_atom_site_label_2
_geom_bond_distance
Y1 N1 2.292(3)
Y1 O1 2.419(3)
Y1 C26 2.659(5)
Y1 C25 2.670(4)
Y1 C20 2.676(4)
Y1 C21 2.675(4)
Y1 C23 2.694(4)
Y1 C19 2.696(4)
Y1 C24 2.701(5)
Y1 C22 2.703(4)
Y1 C27 2.706(5)
Y1 C28 2.713(5)
O1 C32 1.447(5)
O1 C29 1.452(5)
N1 C1 1.375(5)
N1 C9 1.496(5)
C1 C2 1.378(5)
C1 C13 1.495(5)
C2 C3 1.463(6)
C2 H2A 0.901(18)
C3 C4 1.385(5)
C3 C8 1.402(6)
C4 C5 1.391(6)
C4 H4A 0.9300
C5 C6 1.379(6)
C5 H5A 0.9300
C6 C7 1.358(6)
C6 H6A 0.9300
C7 C8 1.369(6)
C7 H7A 0.9300
C8 H8A 0.9300
C9 C12 1.510(6)
C9 C10 1.514(5)
C9 C11 1.548(6)
C10 H10A 0.9600
C10 H10B 0.9600
C10 H10C 0.9600
C11 H11A 0.9600
C11 H11B 0.9600
C11 H11C 0.9600
C12 H12A 0.9600
C12 H12B 0.9600
C12 H12C 0.9600
C13 C18 1.373(5)
C13 C14 1.403(5)
C14 C15 1.368(5)
C14 H14A 0.9300
C15 C16 1.373(6)
C15 H15A 0.9300
C16 C17 1.367(7)
C16 H16A 0.9300
C17 C18 1.373(6)
C17 H17A 0.9300
C18 H18A 0.9300
C19 C20 1.385(6)
C19 C23 1.393(6)
C19 H19A 0.9300
C20 C21 1.392(6)
C20 H20A 0.9300
C21 C22 1.394(6)
C21 H21A 0.9300
C22 C23 1.371(6)
C22 H22A 0.9300
C23 H23A 0.9300
C24 C25 1.365(7)
C24 C28 1.381(8)
C24 H24A 0.9300
C25 C26 1.353(7)
C25 H25A 0.9300
C26 C27 1.342(7)
C26 H26A 0.9300
C27 C28 1.351(9)
C27 H27A 0.9300
C28 H28A 0.9300
C29 C30 1.474(6)
C29 H29A 0.9700
C29 H29B 0.9700
C30 C31 1.491(7)
C30 H30A 0.9700
C30 H30B 0.9700
C31 C32 1.479(6)
C31 H31A 0.9700
C31 H31B 0.9700
C32 H32A 0.9700
C32 H32B 0.9700
